data_1560586
loop_
_publ_author_name
'Haynes, Alyssa S.'
'Liu, Te-Kun'
'Frazer, Laszlo'
'Lin, Jyun-Fan'
'Wang, Shuo-Yu'
'Ketterson, John B.'
'Kanatzidis, Mercouri G.'
'Hsu, Kuei-Fang'

_publ_section_title
;
 Second harmonic generation response of the cubic chalcogenides
 Ba(6&#x2212;x)Srx[Ag(4&#x2212;y)Sn(y/4)](SnS4)4
;
_journal_name_full 'Journal of Solid State Chemistry'
_journal_page_first 119
_journal_page_last 125
_journal_paper_doi 10.1016/j.jssc.2017.01.025
_journal_volume 248
_journal_year 2017
_chemical_formula_moiety 'Ba2.2 Sr3.8 Ag2.6 Sn4.4 S16'
_chemical_formula_sum 'Ag0.22 Ba0.18 S1.33 Sn0.36 Sr0.32'
_chemical_formula_weight 162.57
_space_group_IT_number 220
_space_group_name_Hall 'I -4bd 2c 3'
_space_group_name_H-M_alt 'I -4 3 d'
_symmetry_cell_setting cubic
_symmetry_space_group_name_H-M 'I -4 3 d'
_atom_sites_solution_primary direct
_atom_sites_solution_secondary difmap
_audit_creation_method SHELXL-97
_cell_angle_alpha 90.00
_cell_angle_beta 90.00
_cell_angle_gamma 90.00
_cell_formula_units_Z 48
_cell_length_a 14.5142(4)
_cell_length_b 14.5142(4)
_cell_length_c 14.5142(4)
_cell_measurement_reflns_used 9728
_cell_measurement_temperature 296(2)
_cell_measurement_theta_max 28.26
_cell_measurement_theta_min 3.44
_cell_volume 3057.59(15)
_computing_cell_refinement 'Bruker APEX2'
_computing_data_collection 'Bruker APEX2'
_computing_data_reduction 'Bruker APEX2'
_computing_structure_refinement 'SHELXL-97 (Sheldrick, 2008)'
_computing_structure_solution 'SHELXS-97 (Sheldrick, 2008)'
_diffrn_ambient_temperature 296(2)
_diffrn_measured_fraction_theta_full 1.000
_diffrn_measured_fraction_theta_max 1.000
_diffrn_measurement_device_type 'CCD area detector'
_diffrn_measurement_method 'phi and omega scans'
_diffrn_radiation_monochromator graphite
_diffrn_radiation_source 'fine-focus sealed tube'
_diffrn_radiation_type MoK\a
_diffrn_radiation_wavelength 0.71073
_diffrn_reflns_av_R_equivalents 0.0339
_diffrn_reflns_av_sigmaI/netI 0.0169
_diffrn_reflns_limit_h_max 9
_diffrn_reflns_limit_h_min -19
_diffrn_reflns_limit_k_max 19
_diffrn_reflns_limit_k_min -19
_diffrn_reflns_limit_l_max 19
_diffrn_reflns_limit_l_min -19
_diffrn_reflns_number 10959
_diffrn_reflns_theta_full 28.26
_diffrn_reflns_theta_max 28.26
_diffrn_reflns_theta_min 3.44
_exptl_absorpt_coefficient_mu 15.582
_exptl_absorpt_correction_T_max 0.7457
_exptl_absorpt_correction_T_min 0.4157
_exptl_absorpt_correction_type multi-scan
_exptl_absorpt_process_details SADABS
_exptl_crystal_colour red
_exptl_crystal_density_diffrn 4.238
_exptl_crystal_density_method 'not measured'
_exptl_crystal_description block
_exptl_crystal_F_000 3464
_refine_diff_density_max 2.513
_refine_diff_density_min -1.280
_refine_diff_density_rms 0.209
_refine_ls_abs_structure_details 'Flack H D (1983), Acta Cryst. A39, 876-881'
_refine_ls_abs_structure_Flack 0.08(3)
_refine_ls_extinction_coef 0.00030(3)
_refine_ls_extinction_expression Fc^*^=kFc[1+0.001xFc^2^\l^3^/sin(2\q)]^-1/4^
_refine_ls_extinction_method SHELXL
_refine_ls_goodness_of_fit_ref 1.159
_refine_ls_matrix_type full
_refine_ls_number_parameters 28
_refine_ls_number_reflns 645
_refine_ls_number_restraints 1
_refine_ls_restrained_S_all 1.158
_refine_ls_R_factor_all 0.0282
_refine_ls_R_factor_gt 0.0281
_refine_ls_shift/su_max 0.000
_refine_ls_shift/su_mean 0.000
_refine_ls_structure_factor_coef Fsqd
_refine_ls_weighting_details 'calc w=1/[\s^2^(Fo^2^)+(0.0206P)^2^+94.4049P] where P=(Fo^2^+2Fc^2^)/3'
_refine_ls_weighting_scheme calc
_refine_ls_wR_factor_gt 0.0738
_refine_ls_wR_factor_ref 0.0739
_reflns_number_gt 642
_reflns_number_total 645
_reflns_threshold_expression >2sigma(I)
_cod_data_source_file JSSC-2017-248-119.cif
_cod_data_source_block compound_1d
_cod_original_sg_symbol_H-M I-43d
_cod_database_code 1560586

loop_
_symmetry_equiv_pos_as_xyz
'x, y, z'
'-x+1/2, -y, z+1/2'
'-x, y+1/2, -z+1/2'
'x+1/2, -y+1/2, -z'
'z, x, y'
'z+1/2, -x+1/2, -y'
'-z+1/2, -x, y+1/2'
'-z, x+1/2, -y+1/2'
'y, z, x'
'-y, z+1/2, -x+1/2'
'y+1/2, -z+1/2, -x'
'-y+1/2, -z, x+1/2'
'y+1/4, x+1/4, z+1/4'
'-y+1/4, -x+3/4, z+3/4'
'y+3/4, -x+1/4, -z+3/4'
'-y+3/4, x+3/4, -z+1/4'
'x+1/4, z+1/4, y+1/4'
'-x+3/4, z+3/4, -y+1/4'
'-x+1/4, -z+3/4, y+3/4'
'x+3/4, -z+1/4, -y+3/4'
'z+1/4, y+1/4, x+1/4'
'z+3/4, -y+1/4, -x+3/4'
'-z+3/4, y+3/4, -x+1/4'
'-z+1/4, -y+3/4, x+3/4'
'x+1/2, y+1/2, z+1/2'
'-x+1, -y+1/2, z+1'
'-x+1/2, y+1, -z+1'
'x+1, -y+1, -z+1/2'
'z+1/2, x+1/2, y+1/2'
'z+1, -x+1, -y+1/2'
'-z+1, -x+1/2, y+1'
'-z+1/2, x+1, -y+1'
'y+1/2, z+1/2, x+1/2'
'-y+1/2, z+1, -x+1'
'y+1, -z+1, -x+1/2'
'-y+1, -z+1/2, x+1'
'y+3/4, x+3/4, z+3/4'
'-y+3/4, -x+5/4, z+5/4'
'y+5/4, -x+3/4, -z+5/4'
'-y+5/4, x+5/4, -z+3/4'
'x+3/4, z+3/4, y+3/4'
'-x+5/4, z+5/4, -y+3/4'
'-x+3/4, -z+5/4, y+5/4'
'x+5/4, -z+3/4, -y+5/4'
'z+3/4, y+3/4, x+3/4'
'z+5/4, -y+3/4, -x+5/4'
'-z+5/4, y+5/4, -x+3/4'
'-z+3/4, -y+5/4, x+5/4'

loop_
_atom_site_label
_atom_site_type_symbol
_atom_site_fract_x
_atom_site_fract_y
_atom_site_fract_z
_atom_site_U_iso_or_equiv
_atom_site_adp_type
_atom_site_occupancy
_atom_site_symmetry_multiplicity
_atom_site_calc_flag
_atom_site_refinement_flags
_atom_site_disorder_assembly
_atom_site_disorder_group
Ba1 Ba 1.0000 0.7500 0.26936(7) 0.0234(3) Uani 0.366(13) 2 d SP . .
Sr1 Sr 1.0000 0.7500 0.26936(7) 0.0234(3) Uani 0.633(14) 2 d SP . .
Sn1 Sn 0.98212(4) 0.51788(4) 0.48212(4) 0.0166(2) Uani 1 3 d S . .
Sn2 Sn 0.7500 0.3750 0.5000 0.0268(5) Uani 0.11 4 d SP . .
Ag1 Ag 0.7500 0.3750 0.5000 0.0268(5) Uani 0.41 4 d SP . .
Ag1A Ag 0.7500 0.3197(5) 0.5000 0.0268(5) Uani 0.17 2 d SP . .
Ag1B Ag 0.7500 0.2470(12) 0.5000 0.0268(5) Uani 0.07 2 d SP . .
S1 S 0.88840(15) 0.61160(15) 0.38840(15) 0.0309(9) Uani 1 3 d S . .
S2 S 0.89355(14) 0.42946(15) 0.59020(14) 0.0215(4) Uani 1 1 d . . .

loop_
_atom_site_aniso_label
_atom_site_aniso_U_11
_atom_site_aniso_U_22
_atom_site_aniso_U_33
_atom_site_aniso_U_23
_atom_site_aniso_U_13
_atom_site_aniso_U_12
Ba1 0.0122(5) 0.0318(6) 0.0263(5) 0.000 0.000 -0.0034(3)
Sr1 0.0122(5) 0.0318(6) 0.0263(5) 0.000 0.000 -0.0034(3)
Sn1 0.0166(2) 0.0166(2) 0.0166(2) 0.00080(18) -0.00080(18) 0.00080(18)
Sn2 0.0171(6) 0.0462(15) 0.0171(6) 0.000 0.000 0.000
Ag1 0.0171(6) 0.0462(15) 0.0171(6) 0.000 0.000 0.000
Ag1A 0.0171(6) 0.0462(15) 0.0171(6) 0.000 0.000 0.000
Ag1B 0.0171(6) 0.0462(15) 0.0171(6) 0.000 0.000 0.000
S1 0.0309(9) 0.0309(9) 0.0309(9) 0.0085(10) -0.0085(10) 0.0085(10)
S2 0.0206(9) 0.0240(10) 0.0200(9) 0.0002(8) 0.0023(7) -0.0033(7)

loop_
_atom_type_symbol
_atom_type_description
_atom_type_scat_dispersion_real
_atom_type_scat_dispersion_imag
_atom_type_scat_source
S S 0.1246 0.1234 'International Tables Vol C Tables 4.2.6.8 and 6.1.1.4'
Sr Sr -1.5307 3.2498 'International Tables Vol C Tables 4.2.6.8 and 6.1.1.4'
Ag Ag -0.8971 1.1015 'International Tables Vol C Tables 4.2.6.8 and 6.1.1.4'
Sn Sn -0.6537 1.4246 'International Tables Vol C Tables 4.2.6.8 and 6.1.1.4'
Ba Ba -0.3244 2.2819 'International Tables Vol C Tables 4.2.6.8 and 6.1.1.4'

loop_
_geom_angle_atom_site_label_1
_geom_angle_atom_site_label_2
_geom_angle_atom_site_label_3
_geom_angle
_geom_angle_site_symmetry_1
_geom_angle_site_symmetry_3
S1 Ba1 S1 112.39(7) . 26_664
S1 Ba1 S2 74.10(6) . 21_554
S1 Ba1 S2 157.56(6) 26_664 21_554
S1 Ba1 S2 157.56(6) . 48_653
S1 Ba1 S2 74.10(6) 26_664 48_653
S2 Ba1 S2 108.48(8) 21_554 48_653
S1 Ba1 S2 86.18(7) . 37_544
S1 Ba1 S2 73.07(6) 26_664 37_544
S2 Ba1 S2 129.36(6) 21_554 37_544
S2 Ba1 S2 75.03(8) 48_653 37_544
S1 Ba1 S2 73.07(6) . 14_664
S1 Ba1 S2 86.18(7) 26_664 14_664
S2 Ba1 S2 75.03(8) 21_554 14_664
S2 Ba1 S2 129.36(6) 48_653 14_664
S2 Ba1 S2 142.49(8) 37_544 14_664
S1 Ba1 Ag1B 56.19(3) . 17
S1 Ba1 Ag1B 56.19(3) 26_664 17
S2 Ba1 Ag1B 125.76(4) 21_554 17
S2 Ba1 Ag1B 125.76(4) 48_653 17
S2 Ba1 Ag1B 71.25(4) 37_544 17
S2 Ba1 Ag1B 71.25(4) 14_664 17
S1 Ba1 S2 95.78(4) . 34_645
S1 Ba1 S2 131.16(8) 26_664 34_645
S2 Ba1 S2 66.51(3) 21_554 34_645
S2 Ba1 S2 66.51(3) 48_653 34_645
S2 Ba1 S2 69.85(6) 37_544 34_645
S2 Ba1 S2 141.53(7) 14_664 34_645
Ag1B Ba1 S2 133.00(4) 17 34_645
S1 Ba1 S2 131.16(8) . 11_566
S1 Ba1 S2 95.78(4) 26_664 11_566
S2 Ba1 S2 66.51(3) 21_554 11_566
S2 Ba1 S2 66.51(3) 48_653 11_566
S2 Ba1 S2 141.53(7) 37_544 11_566
S2 Ba1 S2 69.85(6) 14_664 11_566
Ag1B Ba1 S2 133.00(4) 17 11_566
S2 Ba1 S2 93.99(7) 34_645 11_566
S1 Ba1 Ag1B 52.55(19) . 37_544
S1 Ba1 Ag1B 133.9(2) 26_664 37_544
S2 Ba1 Ag1B 67.6(2) 21_554 37_544
S2 Ba1 Ag1B 106.9(2) 48_653 37_544
S2 Ba1 Ag1B 63.4(3) 37_544 37_544
S2 Ba1 Ag1B 119.8(3) 14_664 37_544
Ag1B Ba1 Ag1B 94.428(15) 17 37_544
S2 Ba1 Ag1B 44.26(13) 34_645 37_544
S2 Ba1 Ag1B 127.65(12) 11_566 37_544
S1 Ba1 Ag1B 133.9(2) . 14_664
S1 Ba1 Ag1B 52.55(19) 26_664 14_664
S2 Ba1 Ag1B 106.9(2) 21_554 14_664
S2 Ba1 Ag1B 67.6(2) 48_653 14_664
S2 Ba1 Ag1B 119.8(3) 37_544 14_664
S2 Ba1 Ag1B 63.4(3) 14_664 14_664
Ag1B Ba1 Ag1B 94.428(15) 17 14_664
S2 Ba1 Ag1B 127.65(12) 34_645 14_664
S2 Ba1 Ag1B 44.26(13) 11_566 14_664
Ag1B Ba1 Ag1B 171.14(3) 37_544 14_664
S1 Ba1 Ag1A 63.87(9) . 37_544
S1 Ba1 Ag1A 121.55(10) 26_664 37_544
S2 Ba1 Ag1A 80.82(10) 21_554 37_544
S2 Ba1 Ag1A 94.16(10) 48_653 37_544
S2 Ba1 Ag1A 48.84(10) 37_544 37_544
S2 Ba1 Ag1A 134.91(10) 14_664 37_544
Ag1B Ba1 Ag1A 94.266(14) 17 37_544
S2 Ba1 Ag1A 39.42(4) 34_645 37_544
S2 Ba1 Ag1A 132.14(5) 11_566 37_544
Ag1B Ba1 Ag1A 16.2(3) 37_544 37_544
Ag1B Ba1 Ag1A 161.6(3) 14_664 37_544
S1 Ba1 Ag1A 121.54(10) . 14_664
S1 Ba1 Ag1A 63.87(9) 26_664 14_664
S2 Ba1 Ag1A 94.16(10) 21_554 14_664
S2 Ba1 Ag1A 80.82(10) 48_653 14_664
S2 Ba1 Ag1A 134.91(10) 37_544 14_664
S2 Ba1 Ag1A 48.84(10) 14_664 14_664
Ag1B Ba1 Ag1A 94.266(14) 17 14_664
S2 Ba1 Ag1A 132.14(5) 34_645 14_664
S2 Ba1 Ag1A 39.42(4) 11_566 14_664
Ag1B Ba1 Ag1A 161.6(3) 37_544 14_664
Ag1B Ba1 Ag1A 16.2(3) 14_664 14_664
Ag1A Ba1 Ag1A 171.47(3) 37_544 14_664
S1 Ba1 Sn1 66.65(6) . 14_664
S1 Ba1 Sn1 123.31(6) 26_664 14_664
S2 Ba1 Sn1 37.60(4) 21_554 14_664
S2 Ba1 Sn1 129.18(5) 48_653 14_664
S2 Ba1 Sn1 151.76(4) 37_544 14_664
S2 Ba1 Sn1 37.57(4) 14_664 14_664
Ag1B Ba1 Sn1 97.898(15) 17 14_664
S2 Ba1 Sn1 104.02(4) 34_645 14_664
S2 Ba1 Sn1 64.55(4) 11_566 14_664
Ag1B Ba1 Sn1 92.5(3) 37_544 14_664
Ag1B Ba1 Sn1 86.3(3) 14_664 14_664
Ag1A Ba1 Sn1 108.52(11) 37_544 14_664
Ag1A Ba1 Sn1 70.24(11) 14_664 14_664
S1 Ba1 Sn1 123.32(6) . 37_544
S1 Ba1 Sn1 66.65(6) 26_664 37_544
S2 Ba1 Sn1 129.18(5) 21_554 37_544
S2 Ba1 Sn1 37.60(4) 48_653 37_544
S2 Ba1 Sn1 37.57(4) 37_544 37_544
S2 Ba1 Sn1 151.76(4) 14_664 37_544
Ag1B Ba1 Sn1 97.898(14) 17 37_544
S2 Ba1 Sn1 64.55(4) 34_645 37_544
S2 Ba1 Sn1 104.02(4) 11_566 37_544
Ag1B Ba1 Sn1 86.3(3) 37_544 37_544
Ag1B Ba1 Sn1 92.5(3) 14_664 37_544
Ag1A Ba1 Sn1 70.24(11) 37_544 37_544
Ag1A Ba1 Sn1 108.52(11) 14_664 37_544
Sn1 Ba1 Sn1 164.20(3) 14_664 37_544
S1 Ba1 Ag1 72.18(4) . 34_645
S1 Ba1 Ag1 112.52(5) 26_664 34_645
S2 Ba1 Ag1 89.91(4) 21_554 34_645
S2 Ba1 Ag1 85.46(4) 48_653 34_645
S2 Ba1 Ag1 39.45(4) 37_544 34_645
S2 Ba1 Ag1 144.75(4) 14_664 34_645
Ag1B Ba1 Ag1 93.962(13) 17 34_645
S2 Ba1 Ag1 39.12(3) 34_645 34_645
S2 Ba1 Ag1 132.97(4) 11_566 34_645
Ag1B Ba1 Ag1 27.2(3) 37_544 34_645
Ag1B Ba1 Ag1 151.5(3) 14_664 34_645
Ag1A Ba1 Ag1 10.97(11) 37_544 34_645
Ag1A Ba1 Ag1 166.27(9) 14_664 34_645
Sn1 Ba1 Ag1 119.361(8) 14_664 34_645
Sn1 Ba1 Ag1 59.383(7) 37_544 34_645
S1 Ba1 Ag1 112.51(5) . 33_554
S1 Ba1 Ag1 72.18(4) 26_664 33_554
S2 Ba1 Ag1 85.46(4) 21_554 33_554
S2 Ba1 Ag1 89.91(4) 48_653 33_554
S2 Ba1 Ag1 144.75(4) 37_544 33_554
S2 Ba1 Ag1 39.45(4) 14_664 33_554
Ag1B Ba1 Ag1 93.962(13) 17 33_554
S2 Ba1 Ag1 132.97(4) 34_645 33_554
S2 Ba1 Ag1 39.12(3) 11_566 33_554
Ag1B Ba1 Ag1 151.5(3) 37_544 33_554
Ag1B Ba1 Ag1 27.2(3) 14_664 33_554
Ag1A Ba1 Ag1 166.27(9) 37_544 33_554
Ag1A Ba1 Ag1 10.97(11) 14_664 33_554
Sn1 Ba1 Ag1 59.383(7) 14_664 33_554
Sn1 Ba1 Ag1 119.361(8) 37_544 33_554
Ag1 Ba1 Ag1 172.08(3) 34_645 33_554
S1 Ba1 Sn2 72.18(4) . 34_645
S1 Ba1 Sn2 112.52(5) 26_664 34_645
S2 Ba1 Sn2 89.91(4) 21_554 34_645
S2 Ba1 Sn2 85.46(4) 48_653 34_645
S2 Ba1 Sn2 39.45(4) 37_544 34_645
S2 Ba1 Sn2 144.75(4) 14_664 34_645
Ag1B Ba1 Sn2 93.962(13) 17 34_645
S2 Ba1 Sn2 39.12(3) 34_645 34_645
S2 Ba1 Sn2 132.97(4) 11_566 34_645
Ag1B Ba1 Sn2 27.2(3) 37_544 34_645
Ag1B Ba1 Sn2 151.5(3) 14_664 34_645
Ag1A Ba1 Sn2 10.97(11) 37_544 34_645
Ag1A Ba1 Sn2 166.27(9) 14_664 34_645
Sn1 Ba1 Sn2 119.361(8) 14_664 34_645
Sn1 Ba1 Sn2 59.383(7) 37_544 34_645
Ag1 Ba1 Sn2 0.0 34_645 34_645
Ag1 Ba1 Sn2 172.08(3) 33_554 34_645
S1 Ba1 Sn2 112.51(5) . 33_554
S1 Ba1 Sn2 72.18(4) 26_664 33_554
S2 Ba1 Sn2 85.46(4) 21_554 33_554
S2 Ba1 Sn2 89.91(4) 48_653 33_554
S2 Ba1 Sn2 144.75(4) 37_544 33_554
S2 Ba1 Sn2 39.45(4) 14_664 33_554
Ag1B Ba1 Sn2 93.962(13) 17 33_554
S2 Ba1 Sn2 132.97(4) 34_645 33_554
S2 Ba1 Sn2 39.12(3) 11_566 33_554
Ag1B Ba1 Sn2 151.5(3) 37_544 33_554
Ag1B Ba1 Sn2 27.2(3) 14_664 33_554
Ag1A Ba1 Sn2 166.27(9) 37_544 33_554
Ag1A Ba1 Sn2 10.97(11) 14_664 33_554
Sn1 Ba1 Sn2 59.383(7) 14_664 33_554
Sn1 Ba1 Sn2 119.361(8) 37_544 33_554
Ag1 Ba1 Sn2 172.08(3) 34_645 33_554
Ag1 Ba1 Sn2 0.0 33_554 33_554
Sn2 Ba1 Sn2 172.08(3) 34_645 33_554
S1 Ba1 Sr1 123.81(3) . 39_464
S1 Ba1 Sr1 123.81(3) 26_664 39_464
S2 Ba1 Sr1 54.24(4) 21_554 39_464
S2 Ba1 Sr1 54.24(4) 48_653 39_464
S2 Ba1 Sr1 108.75(4) 37_544 39_464
S2 Ba1 Sr1 108.75(4) 14_664 39_464
Ag1B Ba1 Sr1 180.000(1) 17 39_464
S2 Ba1 Sr1 47.00(4) 34_645 39_464
S2 Ba1 Sr1 47.00(4) 11_566 39_464
Ag1B Ba1 Sr1 85.572(15) 37_544 39_464
Ag1B Ba1 Sr1 85.572(15) 14_664 39_464
Ag1A Ba1 Sr1 85.734(14) 37_544 39_464
Ag1A Ba1 Sr1 85.734(14) 14_664 39_464
Sn1 Ba1 Sr1 82.102(15) 14_664 39_464
Sn1 Ba1 Sr1 82.103(14) 37_544 39_464
Ag1 Ba1 Sr1 86.038(13) 34_645 39_464
Ag1 Ba1 Sr1 86.038(13) 33_554 39_464
Sn2 Ba1 Sr1 86.038(13) 34_645 39_464
Sn2 Ba1 Sr1 86.038(13) 33_554 39_464
S1 Sn1 S2 112.14(5) . 6_566
S1 Sn1 S2 112.14(5) . 12_664
S2 Sn1 S2 106.68(6) 6_566 12_664
S1 Sn1 S2 112.14(5) . .
S2 Sn1 S2 106.68(6) 6_566 .
S2 Sn1 S2 106.68(6) 12_664 .
S1 Sn1 Ag1B 60.4(2) . 17
S2 Sn1 Ag1B 51.9(2) 6_566 17
S2 Sn1 Ag1B 130.1(2) 12_664 17
S2 Sn1 Ag1B 122.1(3) . 17
S1 Sn1 Ag1B 60.4(2) . 46_455
S2 Sn1 Ag1B 130.1(2) 6_566 46_455
S2 Sn1 Ag1B 122.1(3) 12_664 46_455
S2 Sn1 Ag1B 51.9(2) . 46_455
Ag1B Sn1 Ag1B 97.8(3) 17 46_455
S1 Sn1 Ag1B 60.4(2) . 37_544
S2 Sn1 Ag1B 122.1(3) 6_566 37_544
S2 Sn1 Ag1B 51.9(2) 12_664 37_544
S2 Sn1 Ag1B 130.1(2) . 37_544
Ag1B Sn1 Ag1B 97.8(3) 17 37_544
Ag1B Sn1 Ag1B 97.8(3) 46_455 37_544
S1 Sn1 Ag1A 72.90(8) . 17
S2 Sn1 Ag1A 42.69(7) 6_566 17
S2 Sn1 Ag1A 139.47(7) 12_664 17
S2 Sn1 Ag1A 107.91(10) . 17
Ag1B Sn1 Ag1A 16.9(3) 17 17
Ag1B Sn1 Ag1A 96.0(3) 46_455 17
Ag1B Sn1 Ag1A 114.65(11) 37_544 17
S1 Sn1 Ag1A 72.90(8) . 46_455
S2 Sn1 Ag1A 139.47(7) 6_566 46_455
S2 Sn1 Ag1A 107.91(11) 12_664 46_455
S2 Sn1 Ag1A 42.69(7) . 46_455
Ag1B Sn1 Ag1A 114.65(11) 17 46_455
Ag1B Sn1 Ag1A 16.9(3) 46_455 46_455
Ag1B Sn1 Ag1A 96.0(3) 37_544 46_455
Ag1A Sn1 Ag1A 111.73(8) 17 46_455
S1 Sn1 Ag1A 72.90(8) . 37_544
S2 Sn1 Ag1A 107.91(11) 6_566 37_544
S2 Sn1 Ag1A 42.69(7) 12_664 37_544
S2 Sn1 Ag1A 139.47(7) . 37_544
Ag1B Sn1 Ag1A 96.0(3) 17 37_544
Ag1B Sn1 Ag1A 114.65(11) 46_455 37_544
Ag1B Sn1 Ag1A 16.9(3) 37_544 37_544
Ag1A Sn1 Ag1A 111.73(8) 17 37_544
Ag1A Sn1 Ag1A 111.73(8) 46_455 37_544
S1 Sn1 Sr1 133.474(12) . 45_544
S2 Sn1 Sr1 54.34(5) 6_566 45_544
S2 Sn1 Sr1 114.38(6) 12_664 45_544
S2 Sn1 Sr1 52.58(5) . 45_544
Ag1B Sn1 Sr1 89.5(3) 17 45_544
Ag1B Sn1 Sr1 93.25(3) 46_455 45_544
Ag1B Sn1 Sr1 165.8(3) 37_544 45_544
Ag1A Sn1 Sr1 72.77(11) 17 45_544
Ag1A Sn1 Sr1 91.946(17) 46_455 45_544
Ag1A Sn1 Sr1 150.37(11) 37_544 45_544
S1 Sn1 Ba1 133.474(12) . 45_544
S2 Sn1 Ba1 54.34(5) 6_566 45_544
S2 Sn1 Ba1 114.38(6) 12_664 45_544
S2 Sn1 Ba1 52.58(5) . 45_544
Ag1B Sn1 Ba1 89.5(3) 17 45_544
Ag1B Sn1 Ba1 93.25(3) 46_455 45_544
Ag1B Sn1 Ba1 165.8(3) 37_544 45_544
Ag1A Sn1 Ba1 72.77(11) 17 45_544
Ag1A Sn1 Ba1 91.946(17) 46_455 45_544
Ag1A Sn1 Ba1 150.37(11) 37_544 45_544
Sr1 Sn1 Ba1 0.0 45_544 45_544
Ag1A Sn2 Ag1A 180.000(1) 46_455 .
Ag1A Sn2 Ag1B 0.000(3) 46_455 46_455
Ag1A Sn2 Ag1B 180.000(5) . 46_455
Ag1A Sn2 Ag1B 180.000(6) 46_455 .
Ag1A Sn2 Ag1B 0.000(3) . .
Ag1B Sn2 Ag1B 180.000(1) 46_455 .
Ag1A Sn2 S2 72.19(5) 46_455 .
Ag1A Sn2 S2 107.81(5) . .
Ag1B Sn2 S2 72.19(5) 46_455 .
Ag1B Sn2 S2 107.81(5) . .
Ag1A Sn2 S2 72.19(5) 46_455 27_645
Ag1A Sn2 S2 107.81(5) . 27_645
Ag1B Sn2 S2 72.19(5) 46_455 27_645
Ag1B Sn2 S2 107.81(5) . 27_645
S2 Sn2 S2 144.38(9) . 27_645
Ag1A Sn2 S2 107.81(5) 46_455 46_455
Ag1A Sn2 S2 72.19(5) . 46_455
Ag1B Sn2 S2 107.81(5) 46_455 46_455
Ag1B Sn2 S2 72.19(5) . 46_455
S2 Sn2 S2 95.37(3) . 46_455
S2 Sn2 S2 95.37(3) 27_645 46_455
Ag1A Sn2 S2 107.81(5) 46_455 24_654
Ag1A Sn2 S2 72.19(5) . 24_654
Ag1B Sn2 S2 107.81(5) 46_455 24_654
Ag1B Sn2 S2 72.19(5) . 24_654
S2 Sn2 S2 95.37(3) . 24_654
S2 Sn2 S2 95.37(3) 27_645 24_654
S2 Sn2 S2 144.38(9) 46_455 24_654
Ag1A Sn2 Ba1 116.497(2) 46_455 15_465
Ag1A Sn2 Ba1 63.503(2) . 15_465
Ag1B Sn2 Ba1 116.497(2) 46_455 15_465
Ag1B Sn2 Ba1 63.503(2) . 15_465
S2 Sn2 Ba1 152.97(5) . 15_465
S2 Sn2 Ba1 51.84(5) 27_645 15_465
S2 Sn2 Ba1 105.06(5) 46_455 15_465
S2 Sn2 Ba1 57.81(5) 24_654 15_465
Ag1A Sn2 Ba1 63.503(1) 46_455 31_564
Ag1A Sn2 Ba1 116.5 . 31_564
Ag1B Sn2 Ba1 63.503(1) 46_455 31_564
Ag1B Sn2 Ba1 116.5 . 31_564
S2 Sn2 Ba1 57.81(5) . 31_564
S2 Sn2 Ba1 105.06(5) 27_645 31_564
S2 Sn2 Ba1 152.97(5) 46_455 31_564
S2 Sn2 Ba1 51.84(5) 24_654 31_564
Ba1 Sn2 Ba1 101.481(1) 15_465 31_564
Ag1A Sn2 Ba1 116.497(2) 46_455 13_545
Ag1A Sn2 Ba1 63.503(2) . 13_545
Ag1B Sn2 Ba1 116.497(2) 46_455 13_545
Ag1B Sn2 Ba1 63.503(2) . 13_545
S2 Sn2 Ba1 51.84(5) . 13_545
S2 Sn2 Ba1 152.97(5) 27_645 13_545
S2 Sn2 Ba1 57.81(5) 46_455 13_545
S2 Sn2 Ba1 105.06(5) 24_654 13_545
Ba1 Sn2 Ba1 127.007(1) 15_465 13_545
Ba1 Sn2 Ba1 101.5 31_564 13_545
Ag1A Sn2 Ba1 63.503(1) 46_455 29_544
Ag1A Sn2 Ba1 116.5 . 29_544
Ag1B Sn2 Ba1 63.503(1) 46_455 29_544
Ag1B Sn2 Ba1 116.5 . 29_544
S2 Sn2 Ba1 105.06(5) . 29_544
S2 Sn2 Ba1 57.81(5) 27_645 29_544
S2 Sn2 Ba1 51.84(5) 46_455 29_544
S2 Sn2 Ba1 152.97(5) 24_654 29_544
Ba1 Sn2 Ba1 101.5 15_465 29_544
Ba1 Sn2 Ba1 127.007(1) 31_564 29_544
Ba1 Sn2 Ba1 101.5 13_545 29_544
Sn2 Ag1A Ag1B 180.000(6) . .
Sn2 Ag1A Ag1A 0.000(1) . 46_455
Ag1B Ag1A Ag1A 180.000(3) . 46_455
Sn2 Ag1A S2 89.70(18) . 24_654
Ag1B Ag1A S2 90.30(18) . 24_654
Ag1A Ag1A S2 89.70(18) 46_455 24_654
Sn2 Ag1A S2 89.70(18) . 46_455
Ag1B Ag1A S2 90.30(18) . 46_455
Ag1A Ag1A S2 89.70(18) 46_455 46_455
S2 Ag1A S2 179.4(4) 24_654 46_455
Sn2 Ag1A Ag1B 0.000(2) . 46_455
Ag1B Ag1A Ag1B 180.000(1) . 46_455
Ag1A Ag1A Ag1B 0.000(1) 46_455 46_455
S2 Ag1A Ag1B 89.70(18) 24_654 46_455
S2 Ag1A Ag1B 89.70(18) 46_455 46_455
Sn2 Ag1A S2 57.07(12) . .
Ag1B Ag1A S2 122.93(12) . .
Ag1A Ag1A S2 57.07(12) 46_455 .
S2 Ag1A S2 89.84(10) 24_654 .
S2 Ag1A S2 89.84(10) 46_455 .
Ag1B Ag1A S2 57.07(12) 46_455 .
Sn2 Ag1A S2 57.07(12) . 27_645
Ag1B Ag1A S2 122.93(12) . 27_645
Ag1A Ag1A S2 57.07(12) 46_455 27_645
S2 Ag1A S2 89.84(10) 24_654 27_645
S2 Ag1A S2 89.84(10) 46_455 27_645
Ag1B Ag1A S2 57.07(12) 46_455 27_645
S2 Ag1A S2 114.1(2) . 27_645
Sn2 Ag1A Sn1 110.61(11) . 40_535
Ag1B Ag1A Sn1 69.39(11) . 40_535
Ag1A Ag1A Sn1 110.61(11) 46_455 40_535
S2 Ag1A Sn1 138.92(14) 24_654 40_535
S2 Ag1A Sn1 41.40(7) 46_455 40_535
Ag1B Ag1A Sn1 110.61(11) 46_455 40_535
S2 Ag1A Sn1 131.24(6) . 40_535
S2 Ag1A Sn1 73.95(4) 27_645 40_535
Ag1A Ag1B Sn2 0.000(1) . .
Ag1A Ag1B Ag1A 0.0 . 46_455
Sn2 Ag1B Ag1A 0.0 . 46_455
Ag1A Ag1B S2 66.6(4) . 24_654
Sn2 Ag1B S2 66.6(4) . 24_654
Ag1A Ag1B S2 66.6(4) 46_455 24_654
Ag1A Ag1B S2 66.6(4) . 46_455
Sn2 Ag1B S2 66.6(4) . 46_455
Ag1A Ag1B S2 66.6(4) 46_455 46_455
S2 Ag1B S2 133.1(7) 24_654 46_455
Ag1A Ag1B S1 121.4(3) . 40_535
Sn2 Ag1B S1 121.4(3) . 40_535
Ag1A Ag1B S1 121.4(3) 46_455 40_535
S2 Ag1B S1 117.52(11) 24_654 40_535
S2 Ag1B S1 87.29(10) 46_455 40_535
Ag1A Ag1B S1 121.4(3) . 13_545
Sn2 Ag1B S1 121.4(3) . 13_545
Ag1A Ag1B S1 121.4(3) 46_455 13_545
S2 Ag1B S1 87.29(10) 24_654 13_545
S2 Ag1B S1 117.52(11) 46_455 13_545
S1 Ag1B S1 117.2(6) 40_535 13_545
Ag1A Ag1B Sr1 180.000(1) . 41_444
Sn2 Ag1B Sr1 180.0 . 41_444
Ag1A Ag1B Sr1 180.0 46_455 41_444
S2 Ag1B Sr1 113.4(4) 24_654 41_444
S2 Ag1B Sr1 113.4(4) 46_455 41_444
S1 Ag1B Sr1 58.6(3) 40_535 41_444
S1 Ag1B Sr1 58.6(3) 13_545 41_444
Ag1A Ag1B Ba1 180.000(1) . 41_444
Sn2 Ag1B Ba1 180.0 . 41_444
Ag1A Ag1B Ba1 180.0 46_455 41_444
S2 Ag1B Ba1 113.4(4) 24_654 41_444
S2 Ag1B Ba1 113.4(4) 46_455 41_444
S1 Ag1B Ba1 58.6(3) 40_535 41_444
S1 Ag1B Ba1 58.6(3) 13_545 41_444
Sr1 Ag1B Ba1 0.0 41_444 41_444
Sn1 S1 Ag1B 76.89(18) . 17
Sn1 S1 Ag1B 76.89(18) . 46_455
Ag1B S1 Ag1B 115.02(13) 17 46_455
Sn1 S1 Ag1B 76.89(18) . 37_544
Ag1B S1 Ag1B 115.02(13) 17 37_544
Ag1B S1 Ag1B 115.02(13) 46_455 37_544
Sn1 S1 Sr1 113.18(6) . 29_544
Ag1B S1 Sr1 169.0(3) 17 29_544
Ag1B S1 Sr1 72.84(13) 46_455 29_544
Ag1B S1 Sr1 65.2(3) 37_544 29_544
Sn1 S1 Ba1 113.18(6) . 29_544
Ag1B S1 Ba1 169.0(3) 17 29_544
Ag1B S1 Ba1 72.84(13) 46_455 29_544
Ag1B S1 Ba1 65.2(3) 37_544 29_544
Sr1 S1 Ba1 0.00(3) 29_544 29_544
Sn1 S1 Sr1 113.18(6) . 35_456
Ag1B S1 Sr1 72.84(13) 17 35_456
Ag1B S1 Sr1 65.2(3) 46_455 35_456
Ag1B S1 Sr1 169.0(3) 37_544 35_456
Sr1 S1 Sr1 105.53(7) 29_544 35_456
Ba1 S1 Sr1 105.53(7) 29_544 35_456
Sn1 S1 Ba1 113.18(6) . 35_456
Ag1B S1 Ba1 72.84(13) 17 35_456
Ag1B S1 Ba1 65.2(3) 46_455 35_456
Ag1B S1 Ba1 169.0(3) 37_544 35_456
Sr1 S1 Ba1 105.53(7) 29_544 35_456
Ba1 S1 Ba1 105.53(7) 29_544 35_456
Sr1 S1 Ba1 0.0 35_456 35_456
Sn1 S1 Ba1 113.18(6) . .
Ag1B S1 Ba1 65.2(3) 17 .
Ag1B S1 Ba1 169.0(3) 46_455 .
Ag1B S1 Ba1 72.84(13) 37_544 .
Sr1 S1 Ba1 105.53(7) 29_544 .
Ba1 S1 Ba1 105.53(7) 29_544 .
Sr1 S1 Ba1 105.53(7) 35_456 .
Ba1 S1 Ba1 105.53(7) 35_456 .
Sn1 S1 Ag1A 69.44(7) . 17
Ag1B S1 Ag1A 14.1(3) 17 17
Ag1B S1 Ag1A 101.17(16) 46_455 17
Ag1B S1 Ag1A 122.5(3) 37_544 17
Sr1 S1 Ag1A 172.16(6) 29_544 17
Ba1 S1 Ag1A 172.16(6) 29_544 17
Sr1 S1 Ag1A 66.96(3) 35_456 17
Ba1 S1 Ag1A 66.96(3) 35_456 17
Ba1 S1 Ag1A 79.36(8) . 17
Sn1 S1 Ag1A 69.44(7) . 46_455
Ag1B S1 Ag1A 122.5(3) 17 46_455
Ag1B S1 Ag1A 14.1(3) 46_455 46_455
Ag1B S1 Ag1A 101.17(16) 37_544 46_455
Sr1 S1 Ag1A 66.96(3) 29_544 46_455
Ba1 S1 Ag1A 66.96(3) 29_544 46_455
Sr1 S1 Ag1A 79.36(8) 35_456 46_455
Ba1 S1 Ag1A 79.36(8) 35_456 46_455
Ba1 S1 Ag1A 172.16(6) . 46_455
Ag1A S1 Ag1A 108.36(7) 17 46_455
Sn1 S2 Ag1A 95.91(12) . 46_455
Sn1 S2 Sn2 105.32(8) . .
Ag1A S2 Sn2 18.11(17) 46_455 .
Sn1 S2 Ag1B 83.4(2) . 46_455
Ag1A S2 Ag1B 23.1(4) 46_455 46_455
Sn2 S2 Ag1B 41.2(4) . 46_455
Sn1 S2 Ag1A 112.30(9) . .
Ag1A S2 Ag1A 33.2(3) 46_455 .
Sn2 S2 Ag1A 15.12(12) . .
Ag1B S2 Ag1A 56.4(4) 46_455 .
Sn1 S2 Sr1 89.82(6) . 45_544
Ag1A S2 Sr1 152.64(15) 46_455 45_544
Sn2 S2 Sr1 161.33(8) . 45_544
Ag1B S2 Sr1 133.3(3) 46_455 45_544
Ag1A S2 Sr1 157.67(10) . 45_544
Sn1 S2 Ba1 89.82(6) . 45_544
Ag1A S2 Ba1 152.64(15) 46_455 45_544
Sn2 S2 Ba1 161.33(8) . 45_544
Ag1B S2 Ba1 133.3(3) 46_455 45_544
Ag1A S2 Ba1 157.67(10) . 45_544
Sr1 S2 Ba1 0.0 45_544 45_544
Sn1 S2 Sr1 88.09(6) . 13_545
Ag1A S2 Sr1 104.02(16) 46_455 13_545
Sn2 S2 Sr1 88.71(6) . 13_545
Ag1B S2 Sr1 122.8(3) 46_455 13_545
Ag1A S2 Sr1 75.94(11) . 13_545
Sr1 S2 Sr1 102.90(6) 45_544 13_545
Ba1 S2 Sr1 102.90(6) 45_544 13_545
Sn1 S2 Ba1 88.09(6) . 13_545
Ag1A S2 Ba1 104.02(16) 46_455 13_545
Sn2 S2 Ba1 88.71(6) . 13_545
Ag1B S2 Ba1 122.8(3) 46_455 13_545
Ag1A S2 Ba1 75.94(11) . 13_545
Sr1 S2 Ba1 102.90(6) 45_544 13_545
Ba1 S2 Ba1 102.90(6) 45_544 13_545
Sr1 S2 Ba1 0.00(3) 13_545 13_545
Sn1 S2 Sr1 130.14(8) . 31_564
Ag1A S2 Sr1 77.11(7) 46_455 31_564
Sn2 S2 Sr1 83.07(6) . 31_564
Ag1B S2 Sr1 71.29(8) 46_455 31_564
Ag1A S2 Sr1 88.54(7) . 31_564
Sr1 S2 Sr1 78.77(5) 45_544 31_564
Ba1 S2 Sr1 78.77(5) 45_544 31_564
Sr1 S2 Sr1 141.73(7) 13_545 31_564
Ba1 S2 Sr1 141.73(7) 13_545 31_564
Sn1 S2 Ba1 130.14(8) . 31_564
Ag1A S2 Ba1 77.11(7) 46_455 31_564
Sn2 S2 Ba1 83.07(6) . 31_564
Ag1B S2 Ba1 71.29(8) 46_455 31_564
Ag1A S2 Ba1 88.54(7) . 31_564
Sr1 S2 Ba1 78.77(5) 45_544 31_564
Ba1 S2 Ba1 78.77(5) 45_544 31_564
Sr1 S2 Ba1 141.73(7) 13_545 31_564
Ba1 S2 Ba1 141.73(7) 13_545 31_564
Sr1 S2 Ba1 0.00(2) 31_564 31_564

loop_
_geom_bond_atom_site_label_1
_geom_bond_atom_site_label_2
_geom_bond_distance
_geom_bond_site_symmetry_2
Ba1 S1 3.1055(16) .
Ba1 S1 3.1055(16) 26_664
Ba1 S2 3.124(2) 21_554
Ba1 S2 3.124(2) 48_653
Ba1 S2 3.198(2) 37_544
Ba1 S2 3.198(2) 14_664
Ba1 Ag1B 3.304(18) 17
Ba1 S2 3.467(2) 34_645
Ba1 S2 3.467(2) 11_566
Ba1 Ag1B 3.6397(3) 37_544
Ba1 Ag1B 3.6397(3) 14_664
Ba1 Ag1A 3.7772(19) 37_544
Ba1 Ag1A 3.7772(19) 14_664
Ba1 Sn1 3.9341(6) 14_664
Ba1 Sn1 3.9341(6) 37_544
Ba1 Ag1 4.06656(11) 34_645
Ba1 Ag1 4.06656(13) 33_554
Ba1 Sn2 4.06656(11) 34_645
Ba1 Sn2 4.06656(13) 33_554
Ba1 Sr1 4.1906(19) 39_464
Sn1 S1 2.356(4) .
Sn1 S2 2.400(2) 6_566
Sn1 S2 2.400(2) 12_664
Sn1 S2 2.400(2) .
Sn1 Ag1B 3.3859(12) 17
Sn1 Ag1B 3.3859(12) 46_455
Sn1 Ag1B 3.3859(12) 37_544
Sn1 Ag1A 3.610(3) 17
Sn1 Ag1A 3.610(3) 46_455
Sn1 Ag1A 3.610(3) 37_544
Sn1 Sr1 3.9340(6) 45_544
Sn1 Ba1 3.9340(6) 45_544
Sn2 Ag1A 0.803(7) 46_455
Sn2 Ag1A 0.803(7) .
Sn2 Ag1B 1.857(18) 46_455
Sn2 Ag1B 1.857(18) .
Sn2 S2 2.585(2) .
Sn2 S2 2.585(2) 27_645
Sn2 S2 2.585(2) 46_455
Sn2 S2 2.585(2) 24_654
Sn2 Ba1 4.06657(13) 15_465
Sn2 Ba1 4.06657(13) 31_564
Sn2 Ba1 4.06657(14) 13_545
Sn2 Ba1 4.06656(13) 29_544
Ag1A Ag1B 1.054(18) .
Ag1A Ag1A 1.606(14) 46_455
Ag1A S2 2.461(2) 24_654
Ag1A S2 2.461(2) 46_455
Ag1A Ag1B 2.66(2) 46_455
Ag1A S2 2.932(4) .
Ag1A S2 2.932(4) 27_645
Ag1A Sn1 3.610(3) 40_535
Ag1B Ag1A 2.66(2) 46_455
Ag1B S2 2.682(7) 24_654
Ag1B S2 2.682(7) 46_455
Ag1B S1 3.024(10) 40_535
Ag1B S1 3.024(10) 13_545
Ag1B Sr1 3.304(18) 41_444
Ag1B Ba1 3.304(18) 41_444
S1 Ag1B 3.024(10) 17
S1 Ag1B 3.024(10) 46_455
S1 Ag1B 3.024(10) 37_544
S1 Sr1 3.1055(16) 29_544
S1 Ba1 3.1055(16) 29_544
S1 Sr1 3.1055(16) 35_456
S1 Ba1 3.1055(16) 35_456
S1 Ag1A 3.685(5) 17
S1 Ag1A 3.685(5) 46_455
S2 Ag1A 2.461(2) 46_455
S2 Ag1B 2.682(7) 46_455
S2 Sr1 3.124(2) 45_544
S2 Ba1 3.124(2) 45_544
S2 Sr1 3.198(2) 13_545
S2 Ba1 3.198(2) 13_545
S2 Sr1 3.467(2) 31_564
S2 Ba1 3.467(2) 31_564
